data_7057790
loop_
_publ_author_name
'Vaz, Patr\'icia A. A. M.'
'Rocha, Jo\~ao'
'Silva, Artur M. S.'
'Guieu, Samuel'

_publ_section_title
;
 Aggregation-induced emission enhancement of chiral boranils
;
_journal_issue 22
_journal_name_full 'New Journal of Chemistry'
_journal_page_first 18166
_journal_paper_doi 10.1039/C8NJ03228A
_journal_volume 42
_journal_year 2018
_chemical_absolute_configuration R
_chemical_formula_moiety 'C15 H14 B F2 N O'
_chemical_formula_sum 'C15 H14 B F2 N O'
_chemical_formula_weight 273.08
_chemical_name_systematic
;
 (R)-2,2-difluoro-3-(1-phenylethyl)-2H-2l4,3l4-benzo[e][1,3,2]oxazaborinine
;
_space_group_crystal_system monoclinic
_space_group_IT_number 4
_space_group_name_Hall 'P 2yb'
_space_group_name_H-M_alt 'P 1 21 1'
_symmetry_space_group_name_Hall 'P 2yb'
_symmetry_space_group_name_H-M 'P 1 21 1'
_atom_sites_solution_hydrogens geom
_atom_sites_solution_primary direct
_atom_sites_solution_secondary difmap
_audit_creation_method SHELXL-2014
_audit_update_record
;
2018-06-28 deposited with the CCDC.
2018-10-08 downloaded from the CCDC.
;
_cell_angle_alpha 90
_cell_angle_beta 105.7(2)
_cell_angle_gamma 90
_cell_formula_units_Z 2
_cell_length_a 8.05(9)
_cell_length_b 6.18(7)
_cell_length_c 13.66(15)
_cell_measurement_reflns_used 36
_cell_measurement_temperature 150(2)
_cell_measurement_theta_max 26.721
_cell_measurement_theta_min 2.629
_cell_volume 654(13)
_computing_cell_refinement 'Bruker SMART'
_computing_data_collection 'Bruker SMART'
_computing_data_reduction 'Bruker SAINT'
_computing_molecular_graphics 'PLATON (Spek, 2009)'
_computing_publication_material 'SHELXL-2014 (Sheldrick, 2014)'
_computing_structure_refinement 'SHELXL-2014 (Sheldrick, 2014)'
_computing_structure_solution 'SHELXL-2014 (Sheldrick, 2014)'
_diffrn_ambient_temperature 150(2)
_diffrn_measured_fraction_theta_full 0.999
_diffrn_measured_fraction_theta_max 0.987
_diffrn_measurement_device_type ccd
_diffrn_measurement_method 'omega and phi scans'
_diffrn_radiation_type MoK\a
_diffrn_radiation_wavelength 0.71076
_diffrn_reflns_av_R_equivalents 0.0513
_diffrn_reflns_av_unetI/netI 0.0624
_diffrn_reflns_Laue_measured_fraction_full 0.999
_diffrn_reflns_Laue_measured_fraction_max 0.987
_diffrn_reflns_limit_h_max 10
_diffrn_reflns_limit_h_min -10
_diffrn_reflns_limit_k_max 7
_diffrn_reflns_limit_k_min -7
_diffrn_reflns_limit_l_max 17
_diffrn_reflns_limit_l_min -17
_diffrn_reflns_number 5933
_diffrn_reflns_point_group_measured_fraction_full 0.991
_diffrn_reflns_point_group_measured_fraction_max 0.966
_diffrn_reflns_theta_full 25.243
_diffrn_reflns_theta_max 26.721
_diffrn_reflns_theta_min 2.629
_diffrn_source 'fine-focus sealed tube'
_exptl_absorpt_coefficient_mu 0.105
_exptl_absorpt_correction_type multi-scan
_exptl_absorpt_process_details '(SADABS; Bruker, 2008)'
_exptl_crystal_colour yellow
_exptl_crystal_density_diffrn 1.387
_exptl_crystal_description needle
_exptl_crystal_F_000 284
_exptl_crystal_preparation Luminescent
_exptl_crystal_recrystallization_method 'Re-crystallisation from solvent: dichloromethane'
_exptl_crystal_size_max 0.700
_exptl_crystal_size_mid 0.100
_exptl_crystal_size_min 0.080
_exptl_transmission_factor_max 0.7454
_exptl_transmission_factor_min 0.5537
_refine_diff_density_max 0.225
_refine_diff_density_min -0.280
_refine_diff_density_rms 0.061
_refine_ls_abs_structure_details
;
 Flack x determined using 853 quotients [(I+)-(I-)]/[(I+)+(I-)]
 (Parsons, Flack and Wagner, Acta Cryst. B69 (2013) 249-259).
;
_refine_ls_abs_structure_Flack -0.7(5)
_refine_ls_extinction_method none
_refine_ls_goodness_of_fit_ref 1.035
_refine_ls_hydrogen_treatment constr
_refine_ls_matrix_type full
_refine_ls_number_parameters 182
_refine_ls_number_reflns 2681
_refine_ls_number_restraints 1
_refine_ls_restrained_S_all 1.035
_refine_ls_R_factor_all 0.0682
_refine_ls_R_factor_gt 0.0522
_refine_ls_shift/su_max 0.000
_refine_ls_shift/su_mean 0.000
_refine_ls_structure_factor_coef Fsqd
_refine_ls_weighting_details 'w=1/[\s^2^(Fo^2^)+(0.0718P)^2^+0.0963P] where P=(Fo^2^+2Fc^2^)/3'
_refine_ls_weighting_scheme calc
_refine_ls_wR_factor_gt 0.1222
_refine_ls_wR_factor_ref 0.1335
_reflns_Friedel_coverage 0.786
_reflns_Friedel_fraction_full 0.981
_reflns_Friedel_fraction_max 0.941
_reflns_number_gt 2197
_reflns_number_total 2681
_reflns_threshold_expression 'I > 2\s(I)'
_cod_data_source_file c8nj03228a2.cif
_cod_data_source_block shelx_CCDC1
_cod_depositor_comments 'Adding full bibliography for 7057789--7057793.cif.'
_cod_database_code 7057790
_shelx_space_group_comment
;
The symmetry employed for this shelxl refinement is uniquely defined
by the following loop, which should always be used as a source of
symmetry information in preference to the above space-group names.
They are only intended as comments.
;
_shelx_estimated_absorpt_t_min 0.930
_shelx_estimated_absorpt_t_max 0.992
_shelxl_version_number 2014-3

loop_
_space_group_symop_operation_xyz
'x, y, z'
'-x, y+1/2, -z'

loop_
_atom_site_label
_atom_site_type_symbol
_atom_site_fract_x
_atom_site_fract_y
_atom_site_fract_z
_atom_site_U_iso_or_equiv
_atom_site_adp_type
_atom_site_occupancy
_atom_site_site_symmetry_order
_atom_site_calc_flag
_atom_site_refinement_flags_posn
_atom_site_refinement_flags_adp
F1 F 0.6035(3) 0.1822(4) 0.17352(16) 0.0603(7) Uani 1 1 d . .
F2 F 0.4066(3) 0.1087(3) 0.25643(19) 0.0536(6) Uani 1 1 d . .
O1 O 0.6719(3) 0.2435(4) 0.34406(18) 0.0411(6) Uani 1 1 d . .
N1 N 0.4586(3) 0.4739(4) 0.22774(18) 0.0279(6) Uani 1 1 d . .
C1 C 0.8427(5) 0.5367(7) 0.5748(3) 0.0484(10) Uani 1 1 d . .
H1 H 0.9241 0.5168 0.6390 0.058 Uiso 1 1 calc R U
C2 C 0.8157(5) 0.3736(6) 0.5054(3) 0.0423(9) Uani 1 1 d . .
H14 H 0.8784 0.2420 0.5209 0.051 Uiso 1 1 calc R U
C3 C 0.6963(4) 0.4008(5) 0.4122(2) 0.0322(7) Uani 1 1 d . .
C4 C 0.3366(4) 0.5151(5) 0.1266(2) 0.0330(7) Uani 1 1 d . .
H6 H 0.3077 0.3720 0.0920 0.040 Uiso 1 1 calc R U
C5 C 0.1722(4) 0.6089(6) 0.1398(2) 0.0333(7) Uani 1 1 d . .
C6 C 0.0761(4) 0.4855(6) 0.1886(3) 0.0409(8) Uani 1 1 d . .
H13 H 0.1120 0.3423 0.2094 0.049 Uiso 1 1 calc R U
C7 C -0.0704(5) 0.5672(8) 0.2073(3) 0.0584(12) Uani 1 1 d . .
H10 H -0.1348 0.4805 0.2414 0.070 Uiso 1 1 calc R U
C8 C -0.1240(5) 0.7698(8) 0.1779(4) 0.0614(12) Uani 1 1 d . .
H2 H -0.2245 0.8264 0.1923 0.074 Uiso 1 1 calc R U
C9 C 0.4892(4) 0.6243(5) 0.2947(2) 0.0272(6) Uani 1 1 d . .
H3 H 0.4305 0.7587 0.2792 0.033 Uiso 1 1 calc R U
C10 C 0.6082(4) 0.5955(5) 0.3911(2) 0.0287(7) Uani 1 1 d . .
C11 C 0.6376(5) 0.7596(6) 0.4630(2) 0.0370(8) Uani 1 1 d . .
H4 H 0.5759 0.8921 0.4483 0.044 Uiso 1 1 calc R U
C12 C 0.7542(5) 0.7311(7) 0.5541(3) 0.0458(9) Uani 1 1 d . .
H5 H 0.7753 0.8433 0.6035 0.055 Uiso 1 1 calc R U
C13 C 0.4269(5) 0.6471(8) 0.0644(2) 0.0480(10) Uani 1 1 d . .
H8 H 0.4557 0.7897 0.0958 0.072 Uiso 1 1 calc R U
H9 H 0.3511 0.6647 -0.0045 0.072 Uiso 1 1 calc R U
H7 H 0.5330 0.5731 0.0612 0.072 Uiso 1 1 calc R U
C14 C -0.0343(5) 0.8917(7) 0.1278(4) 0.0628(13) Uani 1 1 d . .
H11 H -0.0741 1.0328 0.1055 0.075 Uiso 1 1 calc R U
C15 C 0.1156(5) 0.8128(6) 0.1087(3) 0.0475(10) Uani 1 1 d . .
H12 H 0.1785 0.9003 0.0740 0.057 Uiso 1 1 calc R U
B1 B 0.5394(6) 0.2463(6) 0.2510(3) 0.0363(9) Uani 1 1 d . .

loop_
_atom_site_aniso_label
_atom_site_aniso_U_11
_atom_site_aniso_U_22
_atom_site_aniso_U_33
_atom_site_aniso_U_23
_atom_site_aniso_U_13
_atom_site_aniso_U_12
F1 0.0745(16) 0.0632(15) 0.0466(12) -0.0050(11) 0.0223(12) 0.0298(13)
F2 0.0468(12) 0.0292(10) 0.0776(15) 0.0036(10) 0.0045(11) -0.0017(9)
O1 0.0408(14) 0.0357(13) 0.0435(13) 0.0008(11) 0.0058(11) 0.0141(11)
N1 0.0259(13) 0.0308(14) 0.0270(13) 0.0001(11) 0.0071(10) 0.0004(11)
C1 0.038(2) 0.063(3) 0.0380(19) 0.0072(18) -0.0006(16) 0.0047(19)
C2 0.0309(18) 0.051(2) 0.0416(18) 0.0086(17) 0.0040(14) 0.0117(17)
C3 0.0274(16) 0.0362(18) 0.0327(16) 0.0030(14) 0.0077(13) 0.0039(14)
C4 0.0356(18) 0.0323(16) 0.0283(15) -0.0007(14) 0.0038(13) -0.0036(15)
C5 0.0311(16) 0.0298(16) 0.0330(15) -0.0008(14) -0.0014(13) -0.0020(14)
C6 0.0317(18) 0.042(2) 0.0450(18) 0.0043(17) 0.0041(15) -0.0002(16)
C7 0.032(2) 0.076(3) 0.066(2) -0.002(2) 0.0107(18) -0.007(2)
C8 0.0281(19) 0.068(3) 0.077(3) -0.016(3) -0.0043(19) 0.006(2)
C9 0.0263(15) 0.0258(14) 0.0301(15) 0.0009(13) 0.0084(12) 0.0026(13)
C10 0.0265(15) 0.0325(16) 0.0276(15) 0.0003(13) 0.0082(12) 0.0006(13)
C11 0.0364(18) 0.0387(18) 0.0338(16) 0.0005(14) 0.0060(14) 0.0018(15)
C12 0.047(2) 0.055(2) 0.0316(17) -0.0048(17) 0.0041(15) -0.0050(19)
C13 0.045(2) 0.068(3) 0.0287(16) 0.0039(17) 0.0068(15) -0.011(2)
C14 0.042(2) 0.046(2) 0.077(3) -0.011(2) -0.025(2) 0.011(2)
C15 0.037(2) 0.038(2) 0.055(2) 0.0041(18) -0.0082(17) -0.0026(16)
B1 0.041(2) 0.0287(19) 0.040(2) -0.0052(17) 0.0109(17) 0.0047(17)

loop_
_atom_type_symbol
_atom_type_description
_atom_type_scat_dispersion_real
_atom_type_scat_dispersion_imag
_atom_type_scat_source
C C 0.0033 0.0016 'International Tables Vol C Tables 4.2.6.8 and 6.1.1.4'
H H 0.0000 0.0000 'International Tables Vol C Tables 4.2.6.8 and 6.1.1.4'
N N 0.0061 0.0033 'International Tables Vol C Tables 4.2.6.8 and 6.1.1.4'
O O 0.0106 0.0060 'International Tables Vol C Tables 4.2.6.8 and 6.1.1.4'
B B 0.0013 0.0007 'International Tables Vol C Tables 4.2.6.8 and 6.1.1.4'
F F 0.0171 0.0103 'International Tables Vol C Tables 4.2.6.8 and 6.1.1.4'

loop_
_geom_angle_atom_site_label_1
_geom_angle_atom_site_label_2
_geom_angle_atom_site_label_3
_geom_angle
C3 O1 B1 123.5(5)
C9 N1 C4 119.4(6)
C9 N1 B1 121.6(6)
C4 N1 B1 118.9(3)
C2 C1 C12 121.6(7)
C2 C1 H1 119.2
C12 C1 H1 119.2
C1 C2 C3 119.5(6)
C1 C2 H14 120.2
C3 C2 H14 120.2
O1 C3 C2 119.5(6)
O1 C3 C10 121.4(6)
C2 C3 C10 119.0(4)
N1 C4 C5 109.8(7)
N1 C4 C13 108.7(8)
C5 C4 C13 115.9(7)
N1 C4 H6 107.4
C5 C4 H6 107.4
C13 C4 H6 107.4
C15 C5 C6 118.4(7)
C15 C5 C4 123.3(4)
C6 C5 C4 118.2(7)
C7 C6 C5 120.7(7)
C7 C6 H13 119.6
C5 C6 H13 119.6
C8 C7 C6 120.5(5)
C8 C7 H10 119.7
C6 C7 H10 119.7
C7 C8 C14 119.8(7)
C7 C8 H2 120.1
C14 C8 H2 120.1
N1 C9 C10 121.6(6)
N1 C9 H3 119.2
C10 C9 H3 119.2
C11 C10 C3 120.5(6)
C11 C10 C9 120.7(6)
C3 C10 C9 118.8(4)
C12 C11 C10 120.0(6)
C12 C11 H4 120.0
C10 C11 H4 120.0
C11 C12 C1 119.4(4)
C11 C12 H5 120.3
C1 C12 H5 120.3
C4 C13 H8 109.5
C4 C13 H9 109.5
H8 C13 H9 109.5
C4 C13 H7 109.5
H8 C13 H7 109.5
H9 C13 H7 109.5
C8 C14 C15 120.6(7)
C8 C14 H11 119.7
C15 C14 H11 119.7
C5 C15 C14 119.9(5)
C5 C15 H12 120.1
C14 C15 H12 120.1
F1 B1 F2 108.9(6)
F1 B1 O1 110.0(9)
F2 B1 O1 110.4(7)
F1 B1 N1 109.4(5)
F2 B1 N1 106.4(8)
O1 B1 N1 111.6(4)

loop_
_geom_bond_atom_site_label_1
_geom_bond_atom_site_label_2
_geom_bond_distance
F1 B1 1.357(12)
F2 B1 1.383(12)
O1 C3 1.323(11)
O1 B1 1.421(13)
N1 C9 1.280(11)
N1 C4 1.485(14)
N1 B1 1.545(15)
C1 C2 1.360(12)
C1 C12 1.386(13)
C1 H1 0.9500
C2 C3 1.383(13)
C2 H14 0.9500
C3 C10 1.387(13)
C4 C5 1.499(15)
C4 C13 1.501(11)
C4 H6 1.0000
C5 C15 1.367(13)
C5 C6 1.380(10)
C6 C7 1.369(14)
C6 H13 0.9500
C7 C8 1.349(14)
C7 H10 0.9500
C8 C14 1.350(11)
C8 H2 0.9500
C9 C10 1.415(13)
C9 H3 0.9500
C10 C11 1.387(12)
C11 C12 1.353(13)
C11 H4 0.9500
C12 H5 0.9500
C13 H8 0.9800
C13 H9 0.9800
C13 H7 0.9800
C14 C15 1.390(15)
C14 H11 0.9500
C15 H12 0.9500

loop_
_geom_hbond_atom_site_label_D
_geom_hbond_atom_site_label_H
_geom_hbond_atom_site_label_A
_geom_hbond_distance_DH
_geom_hbond_distance_HA
_geom_hbond_distance_DA
_geom_hbond_angle_DHA
_geom_hbond_site_symmetry_A
C9 H3 F2 0.95 2.19 3.08(3) 156.3 1_565
C13 H9 F1 0.98 2.44 3.20(4) 134.5 2_655

loop_
_geom_torsion_atom_site_label_1
_geom_torsion_atom_site_label_2
_geom_torsion_atom_site_label_3
_geom_torsion_atom_site_label_4
_geom_torsion
C12 C1 C2 C3 -0.5(6)
B1 O1 C3 C2 172.8(3)
B1 O1 C3 C10 -9.2(5)
C1 C2 C3 O1 179.0(3)
C1 C2 C3 C10 0.8(5)
C9 N1 C4 C5 -50.0(4)
B1 N1 C4 C5 127.3(3)
C9 N1 C4 C13 77.7(7)
B1 N1 C4 C13 -105.0(6)
N1 C4 C5 C15 115.8(5)
C13 C4 C5 C15 -7.7(5)
N1 C4 C5 C6 -62.1(5)
C13 C4 C5 C6 174.3(3)
C15 C5 C6 C7 -1.4(5)
C4 C5 C6 C7 176.6(3)
C5 C6 C7 C8 0.4(6)
C6 C7 C8 C14 1.2(6)
C4 N1 C9 C10 -178.1(3)
B1 N1 C9 C10 4.6(5)
O1 C3 C10 C11 -179.0(3)
C2 C3 C10 C11 -0.9(5)
O1 C3 C10 C9 0.4(4)
C2 C3 C10 C9 178.5(3)
N1 C9 C10 C11 -179.1(3)
N1 C9 C10 C3 1.5(4)
C3 C10 C11 C12 0.6(5)
C9 C10 C11 C12 -178.7(3)
C10 C11 C12 C1 -0.3(6)
C2 C1 C12 C11 0.3(6)
C7 C8 C14 C15 -1.7(6)
C6 C5 C15 C14 0.9(5)
C4 C5 C15 C14 -177.0(3)
C8 C14 C15 C5 0.7(6)
C3 O1 B1 F1 135.6(3)
C3 O1 B1 F2 -104.2(8)
C3 O1 B1 N1 13.9(5)
C9 N1 B1 F1 -133.7(7)
C4 N1 B1 F1 49.0(8)
C9 N1 B1 F2 108.7(6)
C4 N1 B1 F2 -68.5(6)
C9 N1 B1 O1 -11.7(5)
C4 N1 B1 O1 171.0(3)
